data_2225810
loop_
_publ_author_name
'Dong, Gui-Ying'
'Fan, Li-Hua'
'Yang, Li-Xia'
'Khan, Islam Ullah'

_publ_section_title
;
 Piperazine-1,4-diium bis(3,5-dicarboxybenzoate)
;
_journal_coeditor_code CI5078
_journal_issue 5
_journal_name_full 'Acta Crystallographica Section E'
_journal_page_first o1097
_journal_paper_doi 10.1107/S1600536810013140
_journal_volume 66
_journal_year 2010
_chemical_formula_iupac 'C4 H12 N2 2+, 2C9 H5 O6 -'
_chemical_formula_moiety 'C4 H12 N2 2+, 2C9 H5 O6 -'
_chemical_formula_sum 'C22 H22 N2 O12'
_chemical_formula_weight 506.42
_chemical_name_systematic
;
Piperazine-1,4-diium bis(3,5-dicarboxybenzoate)
;
_space_group_IT_number 2
_symmetry_cell_setting triclinic
_symmetry_space_group_name_Hall '-P 1'
_symmetry_space_group_name_H-M 'P -1'
_atom_sites_solution_hydrogens geom
_atom_sites_solution_primary direct
_atom_sites_solution_secondary difmap
_audit_creation_method SHELXL-97
_cell_angle_alpha 87.04(3)
_cell_angle_beta 69.94(3)
_cell_angle_gamma 83.76(3)
_cell_formula_units_Z 1
_cell_length_a 7.3029(15)
_cell_length_b 8.6758(17)
_cell_length_c 9.0422(18)
_cell_measurement_reflns_used 2886
_cell_measurement_temperature 295(2)
_cell_measurement_theta_max 23.68
_cell_measurement_theta_min 4.07
_cell_volume 534.9(2)
_computing_cell_refinement 'SAINT (Bruker, 1999)'
_computing_data_collection 'SMART (Bruker, 1998)'
_computing_data_reduction 'SAINT (Bruker, 1999)'
_computing_molecular_graphics 'SHELXTL (Sheldrick, 2008)'
_computing_publication_material 'SHELXTL (Sheldrick, 2008)'
_computing_structure_refinement 'SHELXL97 (Sheldrick, 2008)'
_computing_structure_solution 'SHELXS97 (Sheldrick, 2008)'
_diffrn_ambient_temperature 295(2)
_diffrn_measured_fraction_theta_full 0.994
_diffrn_measured_fraction_theta_max 0.994
_diffrn_measurement_device_type 'Bruker SMART CCD area-detector'
_diffrn_measurement_method '\f and \w scans'
_diffrn_radiation_monochromator graphite
_diffrn_radiation_source 'fine-focus sealed tube'
_diffrn_radiation_type MoK\a
_diffrn_radiation_wavelength 0.71073
_diffrn_reflns_av_R_equivalents 0.0475
_diffrn_reflns_av_sigmaI/netI 0.0694
_diffrn_reflns_limit_h_max 9
_diffrn_reflns_limit_h_min -9
_diffrn_reflns_limit_k_max 11
_diffrn_reflns_limit_k_min -11
_diffrn_reflns_limit_l_max 11
_diffrn_reflns_limit_l_min -11
_diffrn_reflns_number 5586
_diffrn_reflns_theta_full 27.48
_diffrn_reflns_theta_max 27.48
_diffrn_reflns_theta_min 3.13
_diffrn_standards_number 0
_exptl_absorpt_coefficient_mu 0.130
_exptl_absorpt_correction_T_max 0.971
_exptl_absorpt_correction_T_min 0.968
_exptl_absorpt_correction_type multi-scan
_exptl_absorpt_process_details '(<i>SADABS</i>; Sheldrick, 1996)'
_exptl_crystal_colour colourless
_exptl_crystal_density_diffrn 1.572
_exptl_crystal_density_method 'not measured'
_exptl_crystal_description prism
_exptl_crystal_F_000 264
_exptl_crystal_size_max 0.22
_exptl_crystal_size_mid 0.21
_exptl_crystal_size_min 0.20
_refine_diff_density_max 0.347
_refine_diff_density_min -0.220
_refine_ls_extinction_method none
_refine_ls_goodness_of_fit_ref 1.004
_refine_ls_hydrogen_treatment constr
_refine_ls_matrix_type full
_refine_ls_number_parameters 165
_refine_ls_number_reflns 2443
_refine_ls_number_restraints 0
_refine_ls_restrained_S_all 1.004
_refine_ls_R_factor_all 0.1206
_refine_ls_R_factor_gt 0.0686
_refine_ls_shift/su_max 0.001
_refine_ls_shift/su_mean 0.000
_refine_ls_structure_factor_coef Fsqd
_refine_ls_weighting_details 'calc w=1/[\s^2^(Fo^2^)+(0.1021P)^2^+0.7768P] where P=(Fo^2^+2Fc^2^)/3'
_refine_ls_weighting_scheme calc
_refine_ls_wR_factor_gt 0.1942
_refine_ls_wR_factor_ref 0.2185
_reflns_number_gt 1563
_reflns_number_total 2443
_reflns_threshold_expression I>2\s(I)
_cod_data_source_file ci5078.cif
_cod_data_source_block I
_cod_database_code 2225810
_cod_database_fobs_code 2225810

loop_
_symmetry_equiv_pos_as_xyz
'x, y, z'
'-x, -y, -z'

loop_
_atom_site_type_symbol
_atom_site_label
_atom_site_fract_x
_atom_site_fract_y
_atom_site_fract_z
_atom_site_U_iso_or_equiv
_atom_site_adp_type
_atom_site_calc_flag
_atom_site_refinement_flags
_atom_site_occupancy
_atom_site_disorder_assembly
_atom_site_disorder_group
O O3 0.5054(4) -0.0789(3) -0.2891(3) 0.0327(7) Uani d . 1 . .
O O4 0.3840(4) -0.2898(3) -0.1607(3) 0.0351(7) Uani d . 1 . .
O O5 -0.2059(4) 0.0124(3) 0.4770(3) 0.0299(6) Uani d . 1 . .
H H5 -0.2853 -0.0331 0.5479 0.045 Uiso calc R 1 . .
O O6 -0.0820(4) -0.2283(3) 0.3989(3) 0.0401(8) Uani d . 1 . .
C C6 0.0627(5) 0.1419(4) 0.2228(4) 0.0244(8) Uani d . 1 . .
H H6 -0.0104 0.2046 0.3073 0.029 Uiso calc R 1 . .
O O2 0.3069(5) 0.4294(3) -0.0579(3) 0.0507(9) Uani d . 1 . .
H H2 0.3110 0.5232 -0.0547 0.076 Uiso calc R 1 . .
C C2 0.2932(5) 0.1130(4) -0.0401(4) 0.0213(7) Uani d . 1 . .
H H2A 0.3740 0.1567 -0.1322 0.026 Uiso calc R 1 . .
C C3 0.2797(5) -0.0471(4) -0.0306(4) 0.0200(7) Uani d . 1 . .
C C5 0.0477(5) -0.0166(4) 0.2327(4) 0.0220(7) Uani d . 1 . .
C C1 0.1875(5) 0.2071(4) 0.0863(4) 0.0238(8) Uani d . 1 . .
C C4 0.1576(5) -0.1116(4) 0.1067(4) 0.0231(8) Uani d . 1 . .
H H4 0.1490 -0.2181 0.1146 0.028 Uiso calc R 1 . .
C C8 0.3998(5) -0.1456(4) -0.1710(4) 0.0221(7) Uani d . 1 . .
O O1 0.1355(6) 0.4589(3) 0.1961(4) 0.0588(10) Uani d . 1 . .
C C9 -0.0858(5) -0.0890(4) 0.3773(4) 0.0243(8) Uani d . 1 . .
C C7 0.2045(6) 0.3776(4) 0.0825(4) 0.0324(9) Uani d . 1 . .
N N1 0.6111(5) 0.5988(3) 0.5510(3) 0.0294(7) Uani d . 1 . .
H H1A 0.5332 0.6181 0.6509 0.035 Uiso calc R 1 . .
H H1B 0.7184 0.6495 0.5311 0.035 Uiso calc R 1 . .
C C11 0.5066(7) 0.6562(4) 0.4430(5) 0.0375(10) Uani d . 1 . .
H H11A 0.5946 0.6439 0.3352 0.045 Uiso calc R 1 . .
H H11B 0.4656 0.7659 0.4602 0.045 Uiso calc R 1 . .
C C10 0.3299(6) 0.5704(4) 0.4671(5) 0.0385(10) Uani d . 1 . .
H H10A 0.2357 0.5906 0.5716 0.046 Uiso calc R 1 . .
H H10B 0.2682 0.6068 0.3907 0.046 Uiso calc R 1 . .

loop_
_atom_site_aniso_label
_atom_site_aniso_U_11
_atom_site_aniso_U_22
_atom_site_aniso_U_33
_atom_site_aniso_U_12
_atom_site_aniso_U_13
_atom_site_aniso_U_23
O3 0.0350(14) 0.0304(14) 0.0214(13) -0.0079(11) 0.0066(11) -0.0010(10)
O4 0.0490(17) 0.0175(13) 0.0256(14) -0.0037(12) 0.0047(12) -0.0024(10)
O5 0.0265(14) 0.0288(14) 0.0223(13) -0.0038(11) 0.0074(10) 0.0010(10)
O6 0.0459(17) 0.0261(14) 0.0318(15) -0.0108(12) 0.0099(13) 0.0006(11)
C6 0.0257(18) 0.0196(16) 0.0219(17) -0.0002(14) -0.0002(14) -0.0049(13)
O2 0.085(2) 0.0214(14) 0.0282(15) -0.0164(15) 0.0054(15) 0.0018(11)
C2 0.0253(18) 0.0196(16) 0.0157(15) -0.0037(14) -0.0025(13) 0.0021(13)
C3 0.0183(16) 0.0200(16) 0.0189(16) -0.0021(13) -0.0027(13) -0.0005(12)
C5 0.0229(17) 0.0230(17) 0.0162(16) -0.0035(14) -0.0015(13) 0.0003(13)
C1 0.0280(18) 0.0199(17) 0.0224(17) -0.0043(14) -0.0064(14) 0.0000(13)
C4 0.0268(18) 0.0203(16) 0.0207(17) -0.0048(14) -0.0052(14) -0.0014(13)
C8 0.0220(17) 0.0220(17) 0.0198(16) -0.0035(14) -0.0034(14) -0.0008(13)
O1 0.091(3) 0.0257(15) 0.0370(17) -0.0137(16) 0.0105(17) -0.0093(13)
C9 0.0232(17) 0.0249(18) 0.0208(17) -0.0078(15) -0.0010(14) 0.0005(14)
C7 0.041(2) 0.0224(18) 0.0285(19) -0.0098(17) -0.0025(17) 0.0000(15)
N1 0.0306(17) 0.0261(16) 0.0255(16) -0.0069(13) 0.0001(13) -0.0063(13)
C11 0.058(3) 0.0202(18) 0.033(2) -0.0037(18) -0.0124(19) -0.0006(15)
C10 0.038(2) 0.033(2) 0.044(2) 0.0074(18) -0.0150(19) -0.0115(18)

loop_
_atom_type_symbol
_atom_type_description
_atom_type_scat_dispersion_real
_atom_type_scat_dispersion_imag
_atom_type_scat_source
C C 0.0033 0.0016 'International Tables Vol C Tables 4.2.6.8 and 6.1.1.4'
H H 0.0000 0.0000 'International Tables Vol C Tables 4.2.6.8 and 6.1.1.4'
N N 0.0061 0.0033 'International Tables Vol C Tables 4.2.6.8 and 6.1.1.4'
O O 0.0106 0.0060 'International Tables Vol C Tables 4.2.6.8 and 6.1.1.4'

loop_
_geom_angle_atom_site_label_1
_geom_angle_atom_site_label_2
_geom_angle_atom_site_label_3
_geom_angle_site_symmetry_1
_geom_angle_site_symmetry_3
_geom_angle
_geom_angle_publ_flag
C9 O5 H5 . . 109.5 ?
C5 C6 C1 . . 120.0(3) ?
C5 C6 H6 . . 120.0 ?
C1 C6 H6 . . 120.0 ?
C7 O2 H2 . . 109.5 ?
C1 C2 C3 . . 120.7(3) ?
C1 C2 H2A . . 119.6 ?
C3 C2 H2A . . 119.6 ?
C4 C3 C2 . . 119.4(3) ?
C4 C3 C8 . . 121.7(3) ?
C2 C3 C8 . . 118.9(3) ?
C6 C5 C4 . . 120.3(3) ?
C6 C5 C9 . . 121.0(3) ?
C4 C5 C9 . . 118.7(3) ?
C2 C1 C6 . . 119.6(3) ?
C2 C1 C7 . . 122.1(3) ?
C6 C1 C7 . . 118.3(3) ?
C3 C4 C5 . . 119.9(3) ?
C3 C4 H4 . . 120.0 ?
C5 C4 H4 . . 120.0 ?
O3 C8 O4 . . 124.4(3) ?
O3 C8 C3 . . 117.7(3) ?
O4 C8 C3 . . 117.9(3) ?
O6 C9 O5 . . 124.0(3) ?
O6 C9 C5 . . 122.5(3) ?
O5 C9 C5 . . 113.5(3) ?
O1 C7 O2 . . 123.3(3) ?
O1 C7 C1 . . 123.8(3) ?
O2 C7 C1 . . 112.9(3) ?
C11 N1 C10 . 2_666 111.1(3) ?
C11 N1 H1A . . 109.4 ?
C10 N1 H1A 2_666 . 109.4 ?
C11 N1 H1B . . 109.4 ?
C10 N1 H1B 2_666 . 109.4 ?
H1A N1 H1B . . 108.0 ?
N1 C11 C10 . . 111.5(3) ?
N1 C11 H11A . . 109.3 ?
C10 C11 H11A . . 109.3 ?
N1 C11 H11B . . 109.3 ?
C10 C11 H11B . . 109.3 ?
H11A C11 H11B . . 108.0 ?
N1 C10 C11 2_666 . 110.1(3) ?
N1 C10 H10A 2_666 . 109.6 ?
C11 C10 H10A . . 109.6 ?
N1 C10 H10B 2_666 . 109.6 ?
C11 C10 H10B . . 109.6 ?
H10A C10 H10B . . 108.2 ?

loop_
_geom_bond_atom_site_label_1
_geom_bond_atom_site_label_2
_geom_bond_site_symmetry_2
_geom_bond_distance
_geom_bond_publ_flag
O3 C8 . 1.240(4) ?
O4 C8 . 1.265(4) ?
O5 C9 . 1.314(4) ?
O5 H5 . 0.82 ?
O6 C9 . 1.213(4) ?
C6 C5 . 1.387(5) ?
C6 C1 . 1.394(5) ?
C6 H6 . 0.93 ?
O2 C7 . 1.318(4) ?
O2 H2 . 0.8200 ?
C2 C1 . 1.387(5) ?
C2 C3 . 1.399(4) ?
C2 H2A . 0.93 ?
C3 C4 . 1.388(5) ?
C3 C8 . 1.516(5) ?
C5 C4 . 1.396(5) ?
C5 C9 . 1.493(4) ?
C1 C7 . 1.496(5) ?
C4 H4 . 0.93 ?
O1 C7 . 1.204(5) ?
N1 C11 . 1.471(5) ?
N1 C10 2_666 1.485(5) ?
N1 H1A . 0.90 ?
N1 H1B . 0.90 ?
C11 C10 . 1.505(6) ?
C11 H11A . 0.97 ?
C11 H11B . 0.97 ?
C10 N1 2_666 1.485(5) ?
C10 H10A . 0.97 ?
C10 H10B . 0.97 ?

loop_
_geom_hbond_atom_site_label_D
_geom_hbond_atom_site_label_H
_geom_hbond_atom_site_label_A
_geom_hbond_site_symmetry_A
_geom_hbond_distance_DH
_geom_hbond_distance_HA
_geom_hbond_distance_DA
_geom_hbond_angle_DHA
N1 H1A O4 1_566 0.90 1.85 2.725(4) 165
N1 H1B O6 1_665 0.90 1.92 2.751(4) 153
O2 H2 O4 1_565 0.82 1.87 2.612(4) 149
O5 H5 O3 1_456 0.82 1.79 2.584(4) 164
